data_2015469
loop_
_publ_author_name
'Chippindale, Ann M.'

_publ_section_title
;
 Poly[(2,2'-bipyridine-\k^2^<i>N</i>,<i>N</i>')(\m~2~-dihydrogen
 phosphato-\k^2^<i>O</i>:<i>O</i>')(\m~2~-hydrogen
 phosphato-\k^2^<i>O</i>:<i>O</i>')aluminium(III)],
 Al(2,2'-bipy)(HPO~4~)(H~2~PO~4~), a layered inorganic--organic hybrid
 material
;
_journal_coeditor_code BG3011
_journal_issue 8
_journal_name_full 'Acta Crystallographica Section C'
_journal_page_first m372
_journal_page_last m374
_journal_paper_doi 10.1107/S0108270106024309
_journal_volume 62
_journal_year 2006
_chemical_formula_iupac '[Al (H P O4) (H2 P O4) (C10 H8 N2)]'
_chemical_formula_moiety 'C10 H11 Al1 N2 O8 P2'
_chemical_formula_sum 'C10 H11 Al N2 O8 P2'
_chemical_formula_weight 376.14
_chemical_name_systematic
;
Poly[(2,2'-bipyridine-\k^2^N,N')(\m~2~-hydrogen phosphato)(\m~2~-dihydrogen
phosphato)aluminium(III)]
;
_space_group_IT_number 14
_symmetry_cell_setting monoclinic
_symmetry_space_group_name_Hall '-P 2ybc'
_symmetry_space_group_name_H-M 'P 1 21/c 1'
_atom_sites_solution_hydrogens geom
_atom_sites_solution_primary direct
_cell_angle_alpha 90
_cell_angle_beta 109.0658(11)
_cell_angle_gamma 90
_cell_formula_units_Z 4
_cell_length_a 10.9253(2)
_cell_length_b 15.6992(3)
_cell_length_c 8.3683(2)
_cell_measurement_reflns_used 3131
_cell_measurement_temperature 150(2)
_cell_measurement_theta_max 27
_cell_measurement_theta_min 5
_cell_volume 1356.58(5)
_computing_cell_refinement
;
DENZO/SCALEPACK
;
_computing_data_collection
;
COLLECT (Nonius, 2001)
;
_computing_data_reduction
;
DENZO/SCALEPACK (Otwinowski & Minor, 1996)
;
_computing_molecular_graphics 'CAMERON (Watkin <i>et al.</i>,  1996)'
_computing_publication_material CRYSTALS
_computing_structure_refinement '<i>CRYSTALS</i> (Betteridge <i>et al.</i>,  2003)'
_computing_structure_solution
;
SIR92 (Altomare <i>et al.</i>,  1994)
;
_diffrn_ambient_temperature 150(2)
_diffrn_measured_fraction_theta_full 0.993
_diffrn_measured_fraction_theta_max 0.992
_diffrn_measurement_device_type
;
Enraf--Nonius KappaCCD
;
_diffrn_measurement_method \w
_diffrn_radiation_monochromator graphite
_diffrn_radiation_type 'Mo K\a'
_diffrn_radiation_wavelength 0.71073
_diffrn_reflns_av_R_equivalents 0.021
_diffrn_reflns_limit_h_max 14
_diffrn_reflns_limit_h_min -14
_diffrn_reflns_limit_k_max 18
_diffrn_reflns_limit_k_min -20
_diffrn_reflns_limit_l_max 10
_diffrn_reflns_limit_l_min -10
_diffrn_reflns_number 5615
_diffrn_reflns_theta_full 26.230
_diffrn_reflns_theta_max 27.466
_diffrn_reflns_theta_min 5.156
_diffrn_standards_number 0
_exptl_absorpt_coefficient_mu 0.433
_exptl_absorpt_correction_T_max 1.00
_exptl_absorpt_correction_T_min 0.97
_exptl_absorpt_correction_type multi-scan
_exptl_absorpt_process_details
;
(DENZO/SCALEPACK; Otwinowski & Minor, 1997)
;
_exptl_crystal_colour colourless
_exptl_crystal_density_diffrn 1.842
_exptl_crystal_density_method 'not measured'
_exptl_crystal_description 'hexagonal plate'
_exptl_crystal_F_000 768.000
_exptl_crystal_size_max 0.08
_exptl_crystal_size_mid 0.08
_exptl_crystal_size_min 0.01
_refine_diff_density_max 0.35
_refine_diff_density_min -0.48
_refine_ls_extinction_method None
_refine_ls_goodness_of_fit_ref 1.1172
_refine_ls_hydrogen_treatment mixed
_refine_ls_matrix_type full
_refine_ls_number_parameters 220
_refine_ls_number_reflns 2238
_refine_ls_number_restraints 0
_refine_ls_R_factor_all 0.0611
_refine_ls_R_factor_gt 0.0380
_refine_ls_shift/su_max 0.000137
_refine_ls_structure_factor_coef F
_refine_ls_weighting_details
;
Modified Chebychev polynomial (Watkin, 1994);
W = [weight][1 - (\dF/6\sF)^2^]^2^, with coefficients 0.747, 0.542 and 0.526
;
_refine_ls_weighting_scheme calc
_refine_ls_wR_factor_all 0.0525
_refine_ls_wR_factor_gt 0.0414
_refine_ls_wR_factor_ref 0.0414
_reflns_number_gt 2238
_reflns_number_total 3079
_reflns_threshold_expression I>2\s(I)
_cod_data_source_file bg3011.cif
_cod_data_source_block I
_cod_depositor_comments
;
The following automatic conversions were performed:

'_chemical_melting_point' value 'not measured' was changed to '?' -
the value is undefined or not given.

Automatic conversion script
Id: cif_fix_values 1646 2011-03-28 12:23:43Z adriana 

The following automatic conversions were performed:

'_chemical_melting_point' value 'not measured' was changed to '?' -
the value is undefined or not given.

Automatic conversion script
Id: cif_fix_values 1715 2011-07-08 13:25:40Z adriana 
;
_cod_original_sg_symbol_H-M 'P 21/c'
_cod_original_formula_sum 'C10 H11 Al1 N2 O8 P2'
_cod_database_code 2015469
_cod_database_fobs_code 2015469

loop_
_symmetry_equiv_pos_as_xyz
x,y,z
-x,-y,-z
-x,y+1/2,-z+1/2
x,-y+1/2,z+1/2

loop_
_atom_site_type_symbol
_atom_site_label
_atom_site_fract_x
_atom_site_fract_y
_atom_site_fract_z
_atom_site_U_iso_or_equiv
_atom_site_adp_type
_atom_site_occupancy
Al Al1 0.33722(6) 0.11702(4) 0.45485(8) 0.0151 Uani 1.0000
P P1 0.35434(5) -0.07885(4) 0.37549(7) 0.0137 Uani 1.0000
P P2 0.44344(5) 0.21582(4) 0.19047(7) 0.0151 Uani 1.0000
O O1 0.29540(15) 0.00850(10) 0.3538(2) 0.0163 Uani 1.0000
O O2 0.29123(18) -0.12728(12) 0.2062(2) 0.0252 Uani 1.0000
O O3 0.31179(18) -0.12502(13) 0.5139(2) 0.0279 Uani 1.0000
O O4 0.49944(14) -0.08290(10) 0.4190(2) 0.0171 Uani 1.0000
O O5 0.36772(16) 0.15630(11) 0.2653(2) 0.0204 Uani 1.0000
O O6 0.55159(16) 0.25843(11) 0.33436(19) 0.0199 Uani 1.0000
O O7 0.51146(17) 0.15828(11) 0.0893(2) 0.0215 Uani 1.0000
O O8 0.35594(15) 0.27790(10) 0.0666(2) 0.0191 Uani 1.0000
N N1 0.14300(19) 0.14493(13) 0.3472(3) 0.0200 Uani 1.0000
N N2 0.26171(19) 0.07492(14) 0.6399(2) 0.0199 Uani 1.0000
C C1 0.0885(2) 0.17565(17) 0.1911(3) 0.0257 Uani 1.0000
C C2 -0.0449(3) 0.18628(19) 0.1194(4) 0.0364 Uani 1.0000
C C3 -0.1235(3) 0.16563(19) 0.2133(5) 0.0390 Uani 1.0000
C C4 -0.0683(3) 0.13487(19) 0.3760(4) 0.0329 Uani 1.0000
C C5 0.0655(2) 0.12496(15) 0.4400(3) 0.0210 Uani 1.0000
C C6 0.1342(2) 0.09104(15) 0.6102(3) 0.0222 Uani 1.0000
C C7 0.0758(3) 0.0765(2) 0.7322(4) 0.0339 Uani 1.0000
C C8 0.1503(3) 0.0440(2) 0.8874(4) 0.0373 Uani 1.0000
C C9 0.2779(3) 0.02525(19) 0.9158(3) 0.0345 Uani 1.0000
C C10 0.3318(3) 0.04208(18) 0.7896(3) 0.0259 Uani 1.0000
H H2 0.340(4) -0.169(3) 0.201(5) 0.038(9) Uiso 1.0000
H H3 0.356(4) -0.168(3) 0.560(5) 0.040(10) Uiso 1.0000
H H7 0.521(3) 0.187(3) 0.000(5) 0.040(10) Uiso 1.0000
H H11 0.1454 0.1916 0.1235 0.0282 Uiso 1.0000
H H21 -0.0830 0.2086 0.0016 0.0391 Uiso 1.0000
H H31 -0.2195 0.1728 0.1642 0.0423 Uiso 1.0000
H H41 -0.1237 0.1200 0.4464 0.0391 Uiso 1.0000
H H71 -0.0181 0.0893 0.7086 0.0451 Uiso 1.0000
H H81 0.1110 0.0343 0.9782 0.0503 Uiso 1.0000
H H91 0.3318 -0.0002 1.0259 0.0420 Uiso 1.0000
H H101 0.4255 0.0293 0.8113 0.0310 Uiso 1.0000

loop_
_atom_site_aniso_label
_atom_site_aniso_U_11
_atom_site_aniso_U_22
_atom_site_aniso_U_33
_atom_site_aniso_U_12
_atom_site_aniso_U_13
_atom_site_aniso_U_23
Al1 0.0143(3) 0.0144(3) 0.0163(3) 0.0000(2) 0.0047(2) -0.0001(2)
P1 0.0124(2) 0.0139(3) 0.0144(3) -0.0001(2) 0.0038(2) -0.0001(2)
P2 0.0171(3) 0.0132(3) 0.0164(3) 0.0009(2) 0.0076(2) 0.0017(2)
O1 0.0153(7) 0.0138(8) 0.0186(8) 0.0015(6) 0.0037(6) -0.0007(6)
O2 0.0220(9) 0.0228(9) 0.0231(9) 0.0041(7) -0.0033(7) -0.0098(7)
O3 0.0240(9) 0.0320(10) 0.0330(10) 0.0101(8) 0.0167(8) 0.0177(8)
O4 0.0134(7) 0.0155(8) 0.0223(8) 0.0011(6) 0.0057(6) -0.0010(6)
O5 0.0239(8) 0.0179(8) 0.0216(8) -0.0024(7) 0.0105(7) 0.0029(6)
O6 0.0224(8) 0.0214(9) 0.0154(7) -0.0022(7) 0.0055(7) 0.0010(6)
O7 0.0266(9) 0.0216(9) 0.0190(8) 0.0063(7) 0.0112(7) 0.0023(7)
O8 0.0180(7) 0.0149(8) 0.0239(8) 0.0009(6) 0.0062(6) 0.0055(6)
N1 0.0196(9) 0.0157(9) 0.0230(10) -0.0016(7) 0.0055(8) -0.0027(8)
N2 0.0218(9) 0.0210(10) 0.0179(9) -0.0021(8) 0.0084(8) -0.0021(8)
C1 0.0234(12) 0.0218(12) 0.0253(12) -0.0010(10) -0.0010(10) 0.0000(10)
C2 0.0315(14) 0.0255(14) 0.0409(15) 0.0017(12) -0.0037(12) 0.0003(12)
C3 0.0190(11) 0.0275(14) 0.0592(19) 0.0019(11) -0.0027(12) -0.0090(13)
C4 0.0204(12) 0.0282(14) 0.0492(17) -0.0010(10) 0.0102(11) -0.0099(12)
C5 0.0182(11) 0.0150(10) 0.0304(12) -0.0013(9) 0.0090(9) -0.0062(9)
C6 0.0257(12) 0.0159(11) 0.0293(12) -0.0024(9) 0.0150(10) -0.0063(9)
C7 0.0364(14) 0.0350(15) 0.0413(15) -0.0067(12) 0.0275(13) -0.0073(13)
C8 0.0571(19) 0.0331(15) 0.0354(15) -0.0151(14) 0.0339(14) -0.0070(12)
C9 0.0503(18) 0.0323(15) 0.0225(12) -0.0136(13) 0.0141(12) 0.0010(11)
C10 0.0327(13) 0.0278(13) 0.0170(11) -0.0050(10) 0.0080(10) 0.0024(9)

loop_
_atom_type_symbol
_atom_type_scat_dispersion_real
_atom_type_scat_dispersion_imag
_atom_type_scat_source
'C   ' 0.0033 0.0016 International_Tables_Vol_IV_Table_2.2B
'H   ' 0.0000 0.0000 International_Tables_Vol_IV_Table_2.2B
'Al  ' 0.0645 0.0514 International_Tables_Vol_IV_Table_2.2B
'N   ' 0.0061 0.0033 International_Tables_Vol_IV_Table_2.2B
'O   ' 0.0106 0.0060 International_Tables_Vol_IV_Table_2.2B
'P   ' 0.1023 0.0942 International_Tables_Vol_IV_Table_2.2B

loop_
_geom_angle_atom_site_label_1
_geom_angle_atom_site_label_2
_geom_angle_atom_site_label_3
_geom_angle_site_symmetry_1
_geom_angle_site_symmetry_3
_geom_angle
_geom_angle_publ_flag
O1 Al1 O4 . 2_656 92.40(7) yes
O1 Al1 O5 . . 90.10(8) yes
O4 Al1 O5 2_656 . 100.33(8) yes
O1 Al1 O8 . 4_555 170.90(8) yes
O4 Al1 O8 2_656 4_555 92.46(8) yes
O5 Al1 O8 . 4_555 96.59(8) yes
O1 Al1 N1 . . 86.11(8) yes
O4 Al1 N1 2_656 . 169.43(8) yes
O5 Al1 N1 . . 90.15(8) yes
O8 Al1 N1 4_555 . 87.70(8) yes
O1 Al1 N2 . . 87.15(8) yes
O4 Al1 N2 2_656 . 91.51(8) yes
O5 Al1 N2 . . 167.95(8) yes
O8 Al1 N2 4_555 . 85.04(8) yes
N1 Al1 N2 . . 77.97(8) yes
O1 P1 O2 . . 106.90(10) no
O1 P1 O3 . . 107.10(10) no
O2 P1 O3 . . 107.35(11) no
O1 P1 O4 . . 116.31(9) no
O2 P1 O4 . . 108.50(10) no
O3 P1 O4 . . 110.30(10) no
O5 P2 O6 . . 109.19(9) no
O5 P2 O7 . . 106.60(10) no
O6 P2 O7 . . 107.03(9) no
O5 P2 O8 . . 111.90(10) no
O6 P2 O8 . . 114.10(10) no
O7 P2 O8 . . 107.70(10) no
Al1 O1 P1 . . 137.60(10) yes
P1 O2 H2 . . 109.(2) no
P1 O3 H3 . . 116.(3) no
Al1 O4 P1 2_656 . 154.29(11) yes
Al1 O5 P2 . . 147.74(12) yes
P2 O7 H7 . . 111.(3) no
Al1 O8 P2 4_554 . 148.21(11) yes
Al1 N1 C1 . . 124.75(17) no
Al1 N1 C5 . . 116.45(16) no
C1 N1 C5 . . 118.7(2) no
Al1 N2 C6 . . 115.87(16) no
Al1 N2 C10 . . 124.91(17) no
C6 N2 C10 . . 118.8(2) no
N1 C1 C2 . . 122.3(3) no
N1 C1 H11 . . 118.847 no
C2 C1 H11 . . 118.847 no
C1 C2 C3 . . 119.0(3) no
C1 C2 H21 . . 120.499 no
C3 C2 H21 . . 120.499 no
C2 C3 C4 . . 119.4(3) no
C2 C3 H31 . . 120.314 no
C4 C3 H31 . . 120.307 no
C3 C4 C5 . . 118.9(3) no
C3 C4 H41 . . 120.557 no
C5 C4 H41 . . 120.556 no
N1 C5 C4 . . 121.8(3) no
N1 C5 C6 . . 114.8(2) no
C4 C5 C6 . . 123.5(2) no
N2 C6 C5 . . 114.4(2) no
N2 C6 C7 . . 121.7(2) no
C5 C6 C7 . . 123.9(2) no
C6 C7 C8 . . 118.6(3) no
C6 C7 H71 . . 120.699 no
C8 C7 H71 . . 120.695 no
C7 C8 C9 . . 119.8(2) no
C7 C8 H81 . . 120.119 no
C9 C8 H81 . . 120.119 no
C8 C9 C10 . . 119.1(3) no
C8 C9 H91 . . 120.438 no
C10 C9 H91 . . 120.435 no
N2 C10 C9 . . 121.9(3) no
N2 C10 H101 . . 119.062 no
C9 C10 H101 . . 119.063 no

loop_
_geom_bond_atom_site_label_1
_geom_bond_atom_site_label_2
_geom_bond_site_symmetry_2
_geom_bond_distance
_geom_bond_publ_flag
Al1 O1 . 1.8899(17) yes
Al1 O4 2_656 1.8319(17) yes
Al1 O5 . 1.8307(17) yes
Al1 O8 4_555 1.8744(17) yes
Al1 N1 . 2.063(2) yes
Al1 N2 . 2.086(2) yes
P1 O1 . 1.5013(16) yes
P1 O2 . 1.5565(17) yes
P1 O3 . 1.5604(18) yes
P1 O4 . 1.5075(16) yes
P2 O5 . 1.5128(16) yes
P2 O6 . 1.5375(17) yes
P2 O7 . 1.5801(17) yes
P2 O8 . 1.5134(16) yes
O2 H2 . 0.86(4) no
O3 H3 . 0.84(4) no
O7 H7 . 0.90(4) no
N1 C1 . 1.336(3) no
N1 C5 . 1.360(3) no
N2 C6 . 1.356(3) no
N2 C10 . 1.339(3) no
C1 C2 . 1.392(4) no
C1 H11 . 1.000 no
C2 C3 . 1.379(5) no
C2 H21 . 1.000 no
C3 C4 . 1.384(5) no
C3 H31 . 1.000 no
C4 C5 . 1.392(4) no
C4 H41 . 1.000 no
C5 C6 . 1.476(4) no
C6 C7 . 1.388(3) no
C7 C8 . 1.386(5) no
C7 H71 . 1.000 no
C8 C9 . 1.367(5) no
C8 H81 . 1.000 no
C9 C10 . 1.393(4) no
C9 H91 . 1.000 no
C10 H101 . 1.000 no

loop_
_geom_hbond_atom_site_label_D
_geom_hbond_atom_site_label_H
_geom_hbond_atom_site_label_A
_geom_hbond_site_symmetry_A
_geom_hbond_distance_DH
_geom_hbond_distance_HA
_geom_hbond_distance_DA
_geom_hbond_angle_DHA
O2 H2 O6 3_645 0.86(4) 1.73(4) 2.581(2) 169(4)
O3 H3 O6 2_656 0.84(4) 1.80(4) 2.644(3) 178(4)
O7 H7 O6 4_554 0.90(4) 1.76(4) 2.658(3) 176(4)
